data_1537173
loop_
_publ_author_name
'Roth, S.'
'Schnick, W.'

_publ_section_title
;
 Synthese, Kristallstruktur und Eigenschaften der k\"afigartigen,
 sechsbasigen S\"aure P12 S12 N8 (N H)6 . 14(H2 O) sowie ihrer Salze Li6
 (P12 S12 N14) . 26(H2 O), (N H4)6 (P12 S12 N14) . 10(H2 O) und K6 (P12
 S12 N14) . 8(H2 O)
;
_journal_issue 6
_journal_name_full 'Zeitschrift f\"ur Anorganische und Allgemeine Chemie'
_journal_page_first 1165
_journal_page_last 1172
_journal_paper_doi 10.1002/1521-3749(200106)627:6<1165::AID-ZAAC1165>3.0.CO;2-J
_journal_volume 627
_journal_year 2001
_chemical_formula_sum 'H16 K6 N14 O8 P12 S12'
_chemical_name_systematic 'K6 (P12 S12 N14) (H2 O)8'
_space_group_IT_number 167
_symmetry_space_group_name_Hall '-R 3 2"c'
_symmetry_space_group_name_H-M 'R -3 c :H'
_cell_angle_alpha 90
_cell_angle_beta 90
_cell_angle_gamma 120
_cell_formula_units_Z 6
_cell_length_a 11.4237
_cell_length_b 11.4237
_cell_length_c 60.096
_cell_volume 6791.876
_citation_journal_id_ASTM ZAACAB
_cod_data_source_file Roth_ZAACAB_2001_14.cif
_cod_data_source_block H16K6N14O8P12S12
_cod_depositor_comments
;
 Marking attached hydrogen atoms.

 Antanas Vaitkus,
 2017-01-03
;
_cod_original_cell_volume 6791.877
_cod_database_code 1537173

loop_
_symmetry_equiv_pos_as_xyz
x,y,z
-y,x-y,z
-x+y,-x,z
y,x,-z+1/2
-x,-x+y,-z+1/2
x-y,-y,-z+1/2
-x,-y,-z
y,-x+y,-z
x-y,x,-z
-y,-x,z-1/2
x,x-y,z-1/2
-x+y,y,z-1/2
x+2/3,y+1/3,z+1/3
-y+2/3,x-y+1/3,z+1/3
-x+y+2/3,-x+1/3,z+1/3
y+2/3,x+1/3,-z+5/6
-x+2/3,-x+y+1/3,-z+5/6
x-y+2/3,-y+1/3,-z+5/6
-x+2/3,-y+1/3,-z+1/3
y+2/3,-x+y+1/3,-z+1/3
x-y+2/3,x+1/3,-z+1/3
-y+2/3,-x+1/3,z-1/6
x+2/3,x-y+1/3,z-1/6
-x+y+2/3,y+1/3,z-1/6
x+1/3,y+2/3,z+2/3
-y+1/3,x-y+2/3,z+2/3
-x+y+1/3,-x+2/3,z+2/3
y+1/3,x+2/3,-z+7/6
-x+1/3,-x+y+2/3,-z+7/6
x-y+1/3,-y+2/3,-z+7/6
-x+1/3,-y+2/3,-z+2/3
y+1/3,-x+y+2/3,-z+2/3
x-y+1/3,x+2/3,-z+2/3
-y+1/3,-x+2/3,z+1/6
x+1/3,x-y+2/3,z+1/6
-x+y+1/3,y+2/3,z+1/6

loop_
_atom_site_label
_atom_site_type_symbol
_atom_site_fract_x
_atom_site_fract_y
_atom_site_fract_z
_atom_site_occupancy
_atom_site_U_iso_or_equiv
_atom_site_attached_hydrogens
K1 K+1 0.5233 0.0377 0.0324 1 0.0 0
P1 P+5 0.9252 0.0976 0.03667 1 0.0 0
P2 P+5 0.7279 -0.1057 0.00964 1 0.0 0
S1 S-2 0.9556 0.2137 0.0621 1 0.0 0
S2 S-2 0.5351 -0.2216 0.00492 1 0.0 0
N1 N-3 0 0 0.039 1 0.0 0
N2 N-3 0.7718 -0.0028 0.03032 1 0.0 0
N3 N-3 0.9968 0.1881 0.01283 1 0.0 0
O1 O-2 0.3951 -0.193 0.0539 0.67 0.0 2
O2 O-2 0.5638 -0.122 0.0663 0.67 0.0 2
